data_7001937
loop_
_publ_author_name
'Marchetti, Fabio'
'Pampaloni, Guido'
'Zacchini, Stefano'

_publ_section_title
;
 Fragmentation of oxygen-containing molecules via C--O bond cleavage
 promoted by coordination to niobium and tantalum pentahalides
;
_journal_issue 34
_journal_name_full 'Dalton Transactions'
_journal_page_first 6759
_journal_page_last 6772
_journal_paper_doi 10.1039/b905023j
_journal_year 2009
_chemical_formula_sum 'C5 H8 Cl8 Nb2 O5'
_chemical_formula_weight 617.53
_chemical_name_systematic
;
?
;
_space_group_IT_number 14
_symmetry_cell_setting monoclinic
_symmetry_space_group_name_Hall '-P 2ybc'
_symmetry_space_group_name_H-M 'P 1 21/c 1'
_atom_sites_solution_hydrogens geom
_atom_sites_solution_primary direct
_atom_sites_solution_secondary difmap
_audit_creation_method SHELXL-97
_cell_angle_alpha 90.00
_cell_angle_beta 104.3290(10)
_cell_angle_gamma 90.00
_cell_formula_units_Z 4
_cell_length_a 8.8939(8)
_cell_length_b 15.2128(13)
_cell_length_c 13.6512(12)
_cell_measurement_reflns_used 9929
_cell_measurement_temperature 173(2)
_cell_measurement_theta_max 28.4465
_cell_measurement_theta_min 2.3635
_cell_volume 1789.6(3)
_computing_structure_refinement 'SHELXL-97 (Sheldrick, 1997)'
_computing_structure_solution 'SHELXS-97 (Sheldrick, 1990)'
_diffrn_ambient_temperature 173(2)
_diffrn_measured_fraction_theta_full 0.998
_diffrn_measured_fraction_theta_max 0.998
_diffrn_measurement_device_type 'CCD area detector'
_diffrn_measurement_method 'phi and omega scans'
_diffrn_radiation_monochromator graphite
_diffrn_radiation_source 'fine-focus sealed tube'
_diffrn_radiation_type MoK\a
_diffrn_radiation_wavelength 0.71073
_diffrn_reflns_av_R_equivalents 0.0206
_diffrn_reflns_av_sigmaI/netI 0.0183
_diffrn_reflns_limit_h_max 10
_diffrn_reflns_limit_h_min -11
_diffrn_reflns_limit_k_max 19
_diffrn_reflns_limit_k_min -19
_diffrn_reflns_limit_l_max 16
_diffrn_reflns_limit_l_min -17
_diffrn_reflns_number 14419
_diffrn_reflns_theta_full 27.00
_diffrn_reflns_theta_max 27.00
_diffrn_reflns_theta_min 2.04
_exptl_absorpt_coefficient_mu 2.483
_exptl_absorpt_correction_T_max 0.7225
_exptl_absorpt_correction_T_min 0.5757
_exptl_absorpt_correction_type empirical
_exptl_absorpt_process_details 'SADABS (Sheldrick)'
_exptl_crystal_colour yellow
_exptl_crystal_density_diffrn 2.292
_exptl_crystal_density_method 'not measured'
_exptl_crystal_description prism
_exptl_crystal_F_000 1184
_exptl_crystal_size_max 0.25
_exptl_crystal_size_mid 0.18
_exptl_crystal_size_min 0.14
_refine_diff_density_max 0.377
_refine_diff_density_min -0.655
_refine_diff_density_rms 0.105
_refine_ls_extinction_method none
_refine_ls_goodness_of_fit_ref 1.263
_refine_ls_hydrogen_treatment constr
_refine_ls_matrix_type full
_refine_ls_number_parameters 183
_refine_ls_number_reflns 3905
_refine_ls_number_restraints 0
_refine_ls_restrained_S_all 1.263
_refine_ls_R_factor_all 0.0212
_refine_ls_R_factor_gt 0.0203
_refine_ls_shift/su_max 0.002
_refine_ls_shift/su_mean 0.000
_refine_ls_structure_factor_coef Fsqd
_refine_ls_weighting_details 'calc w=1/[\s^2^(Fo^2^)+(0.0146P)^2^+1.6234P] where P=(Fo^2^+2Fc^2^)/3'
_refine_ls_weighting_scheme calc
_refine_ls_wR_factor_gt 0.0477
_refine_ls_wR_factor_ref 0.0481
_reflns_number_gt 3822
_reflns_number_total 3905
_reflns_threshold_expression >2sigma(I)
_cod_data_source_file b905023j.txt
_cod_data_source_block p21c
_cod_original_sg_symbol_H-M P2(1)/c
_cod_database_code 7001937

loop_
_symmetry_equiv_pos_as_xyz
'x, y, z'
'-x, y+1/2, -z+1/2'
'-x, -y, -z'
'x, -y-1/2, z-1/2'

loop_
_atom_site_label
_atom_site_type_symbol
_atom_site_fract_x
_atom_site_fract_y
_atom_site_fract_z
_atom_site_U_iso_or_equiv
_atom_site_adp_type
_atom_site_occupancy
_atom_site_symmetry_multiplicity
_atom_site_calc_flag
_atom_site_refinement_flags
_atom_site_disorder_assembly
_atom_site_disorder_group
C1 C 0.6245(3) 0.38065(18) 0.7380(2) 0.0275(5) Uani 1 1 d . . .
H1A H 0.6350 0.3576 0.8065 0.041 Uiso 1 1 calc R . .
H1B H 0.7275 0.3859 0.7247 0.041 Uiso 1 1 calc R . .
H1C H 0.5607 0.3404 0.6888 0.041 Uiso 1 1 calc R . .
C2 C 0.4339(2) 0.47841(15) 0.76898(16) 0.0162(4) Uani 1 1 d . . .
C3 C 0.3672(3) 0.56852(15) 0.75007(17) 0.0195(5) Uani 1 1 d . . .
H3A H 0.3001 0.5707 0.6804 0.023 Uiso 1 1 calc R . .
H3B H 0.4533 0.6106 0.7536 0.023 Uiso 1 1 calc R . .
C4 C 0.2740(3) 0.59870(14) 0.82166(16) 0.0159(4) Uani 1 1 d . . .
C5 C 0.1788(3) 0.71929(15) 0.89643(18) 0.0220(5) Uani 1 1 d . . .
H5A H 0.0697 0.7038 0.8682 0.033 Uiso 1 1 calc R . .
H5B H 0.1894 0.7834 0.9000 0.033 Uiso 1 1 calc R . .
H5C H 0.2140 0.6944 0.9645 0.033 Uiso 1 1 calc R . .
Cl1 Cl 0.49649(6) 0.18573(4) 0.93389(4) 0.02222(12) Uani 1 1 d . . .
Cl2 Cl 0.18899(6) 0.11955(4) 0.75848(4) 0.01895(11) Uani 1 1 d . . .
Cl5 Cl 0.27518(7) 0.01530(4) 0.98337(4) 0.02496(13) Uani 1 1 d . . .
Cl3 Cl -0.03288(6) 0.15971(4) 0.91510(5) 0.02346(12) Uani 1 1 d . . .
Cl4 Cl 0.27223(7) 0.21598(4) 1.08893(4) 0.02081(12) Uani 1 1 d . . .
Cl8 Cl 0.05012(6) 0.42038(3) 0.70226(4) 0.01693(11) Uani 1 1 d . . .
Cl7 Cl 0.35136(7) 0.43021(4) 1.02968(4) 0.02119(12) Uani 1 1 d . . .
Cl6 Cl -0.04183(6) 0.41331(4) 0.92687(4) 0.02059(11) Uani 1 1 d . . .
Nb1 Nb 0.23491(2) 0.157157(12) 0.927727(14) 0.01290(5) Uani 1 1 d . . .
Nb2 Nb 0.18002(2) 0.403063(12) 0.872425(14) 0.01172(5) Uani 1 1 d . . .
O1 O 0.20168(17) 0.28816(10) 0.87704(11) 0.0151(3) Uani 1 1 d . . .
O2 O 0.38435(17) 0.41900(10) 0.81443(11) 0.0156(3) Uani 1 1 d . . .
O3 O 0.20158(17) 0.54950(10) 0.86508(11) 0.0158(3) Uani 1 1 d . . .
O4 O 0.55054(18) 0.46720(11) 0.72936(12) 0.0206(3) Uani 1 1 d . . .
O5 O 0.27338(18) 0.68377(10) 0.83152(12) 0.0185(3) Uani 1 1 d . . .

loop_
_atom_site_aniso_label
_atom_site_aniso_U_11
_atom_site_aniso_U_22
_atom_site_aniso_U_33
_atom_site_aniso_U_23
_atom_site_aniso_U_13
_atom_site_aniso_U_12
C1 0.0176(11) 0.0315(14) 0.0343(14) -0.0058(11) 0.0079(10) 0.0036(10)
C2 0.0157(10) 0.0202(11) 0.0119(10) -0.0037(8) 0.0021(8) -0.0036(8)
C3 0.0256(12) 0.0190(11) 0.0156(11) 0.0031(8) 0.0082(9) 0.0000(9)
C4 0.0164(10) 0.0161(10) 0.0129(10) 0.0007(8) -0.0008(8) -0.0012(8)
C5 0.0239(12) 0.0146(11) 0.0282(12) -0.0037(9) 0.0077(10) -0.0014(9)
Cl1 0.0148(2) 0.0269(3) 0.0244(3) -0.0053(2) 0.0039(2) 0.0002(2)
Cl2 0.0247(3) 0.0174(3) 0.0131(2) -0.00097(19) 0.0015(2) 0.0018(2)
Cl5 0.0371(3) 0.0144(3) 0.0204(3) 0.0053(2) 0.0014(2) 0.0022(2)
Cl3 0.0170(3) 0.0241(3) 0.0299(3) -0.0015(2) 0.0071(2) -0.0042(2)
Cl4 0.0292(3) 0.0210(3) 0.0126(2) -0.00071(19) 0.0057(2) -0.0009(2)
Cl8 0.0173(2) 0.0174(2) 0.0146(2) -0.00003(18) 0.00106(19) 0.00032(19)
Cl7 0.0243(3) 0.0217(3) 0.0149(2) -0.0011(2) -0.0002(2) -0.0072(2)
Cl6 0.0199(3) 0.0215(3) 0.0235(3) -0.0058(2) 0.0114(2) -0.0039(2)
Nb1 0.01473(10) 0.01135(10) 0.01190(10) 0.00095(6) 0.00192(7) 0.00019(7)
Nb2 0.01317(10) 0.00969(10) 0.01237(10) -0.00092(6) 0.00330(7) -0.00133(6)
O1 0.0166(7) 0.0128(7) 0.0152(7) 0.0001(6) 0.0027(6) -0.0005(6)
O2 0.0145(7) 0.0145(7) 0.0178(8) -0.0007(6) 0.0039(6) -0.0002(6)
O3 0.0175(7) 0.0125(7) 0.0183(8) -0.0010(6) 0.0063(6) -0.0021(6)
O4 0.0177(8) 0.0243(9) 0.0225(8) -0.0036(7) 0.0098(6) -0.0023(6)
O5 0.0234(8) 0.0120(7) 0.0202(8) 0.0013(6) 0.0056(6) -0.0021(6)

loop_
_atom_type_symbol
_atom_type_description
_atom_type_scat_dispersion_real
_atom_type_scat_dispersion_imag
_atom_type_scat_source
C C 0.0033 0.0016 'International Tables Vol C Tables 4.2.6.8 and 6.1.1.4'
H H 0.0000 0.0000 'International Tables Vol C Tables 4.2.6.8 and 6.1.1.4'
O O 0.0106 0.0060 'International Tables Vol C Tables 4.2.6.8 and 6.1.1.4'
Cl Cl 0.1484 0.1585 'International Tables Vol C Tables 4.2.6.8 and 6.1.1.4'
Nb Nb -2.0727 0.6215 'International Tables Vol C Tables 4.2.6.8 and 6.1.1.4'

loop_
_geom_angle_atom_site_label_1
_geom_angle_atom_site_label_2
_geom_angle_atom_site_label_3
_geom_angle
_geom_angle_site_symmetry_1
_geom_angle_site_symmetry_3
_geom_angle_publ_flag
O4 C1 H1A 109.5 . . ?
O4 C1 H1B 109.5 . . ?
H1A C1 H1B 109.5 . . ?
O4 C1 H1C 109.5 . . ?
H1A C1 H1C 109.5 . . ?
H1B C1 H1C 109.5 . . ?
O2 C2 O4 122.3(2) . . ?
O2 C2 C3 125.6(2) . . ?
O4 C2 C3 111.99(19) . . ?
C2 C3 C4 115.38(18) . . ?
C2 C3 H3A 108.4 . . ?
C4 C3 H3A 108.4 . . ?
C2 C3 H3B 108.4 . . ?
C4 C3 H3B 108.4 . . ?
H3A C3 H3B 107.5 . . ?
O3 C4 O5 122.6(2) . . ?
O3 C4 C3 124.5(2) . . ?
O5 C4 C3 112.85(19) . . ?
O5 C5 H5A 109.5 . . ?
O5 C5 H5B 109.5 . . ?
H5A C5 H5B 109.5 . . ?
O5 C5 H5C 109.5 . . ?
H5A C5 H5C 109.5 . . ?
H5B C5 H5C 109.5 . . ?
O1 Nb1 Cl5 179.08(4) . . ?
O1 Nb1 Cl2 86.00(4) . . ?
Cl5 Nb1 Cl2 94.17(2) . . ?
O1 Nb1 Cl4 85.54(4) . . ?
Cl5 Nb1 Cl4 94.30(2) . . ?
Cl2 Nb1 Cl4 171.51(2) . . ?
O1 Nb1 Cl3 84.42(4) . . ?
Cl5 Nb1 Cl3 96.48(2) . . ?
Cl2 Nb1 Cl3 90.32(2) . . ?
Cl4 Nb1 Cl3 88.15(2) . . ?
O1 Nb1 Cl1 83.90(4) . . ?
Cl5 Nb1 Cl1 95.19(2) . . ?
Cl2 Nb1 Cl1 90.57(2) . . ?
Cl4 Nb1 Cl1 89.24(2) . . ?
Cl3 Nb1 Cl1 168.20(2) . . ?
O1 Nb2 O2 91.72(6) . . ?
O1 Nb2 O3 168.66(6) . . ?
O2 Nb2 O3 77.51(6) . . ?
O1 Nb2 Cl6 98.76(5) . . ?
O2 Nb2 Cl6 169.38(4) . . ?
O3 Nb2 Cl6 92.13(4) . . ?
O1 Nb2 Cl8 99.81(5) . . ?
O2 Nb2 Cl8 82.96(4) . . ?
O3 Nb2 Cl8 82.55(4) . . ?
Cl6 Nb2 Cl8 93.52(2) . . ?
O1 Nb2 Cl7 95.84(5) . . ?
O2 Nb2 Cl7 84.31(4) . . ?
O3 Nb2 Cl7 79.75(4) . . ?
Cl6 Nb2 Cl7 96.23(2) . . ?
Cl8 Nb2 Cl7 160.06(2) . . ?
Nb2 O1 Nb1 163.29(9) . . ?
C2 O2 Nb2 134.38(15) . . ?
C4 O3 Nb2 133.39(14) . . ?
C2 O4 C1 118.39(19) . . ?
C4 O5 C5 116.49(18) . . ?

loop_
_geom_bond_atom_site_label_1
_geom_bond_atom_site_label_2
_geom_bond_distance
_geom_bond_site_symmetry_2
_geom_bond_publ_flag
C1 O4 1.464(3) . ?
C1 H1A 0.9800 . ?
C1 H1B 0.9800 . ?
C1 H1C 0.9800 . ?
C2 O2 1.237(3) . ?
C2 O4 1.295(3) . ?
C2 C3 1.491(3) . ?
C3 C4 1.501(3) . ?
C3 H3A 0.9900 . ?
C3 H3B 0.9900 . ?
C4 O3 1.231(3) . ?
C4 O5 1.301(3) . ?
C5 O5 1.468(3) . ?
C5 H5A 0.9800 . ?
C5 H5B 0.9800 . ?
C5 H5C 0.9800 . ?
Cl1 Nb1 2.3477(6) . ?
Cl2 Nb1 2.3163(6) . ?
Cl5 Nb1 2.2865(6) . ?
Cl3 Nb1 2.3453(6) . ?
Cl4 Nb1 2.3221(6) . ?
Cl8 Nb2 2.3392(6) . ?
Cl7 Nb2 2.3413(6) . ?
Cl6 Nb2 2.2794(6) . ?
Nb1 O1 2.1063(15) . ?
Nb2 O1 1.7581(15) . ?
Nb2 O2 2.1680(15) . ?
Nb2 O3 2.2404(15) . ?

loop_
_geom_torsion_atom_site_label_1
_geom_torsion_atom_site_label_2
_geom_torsion_atom_site_label_3
_geom_torsion_atom_site_label_4
_geom_torsion
_geom_torsion_site_symmetry_1
_geom_torsion_site_symmetry_2
_geom_torsion_site_symmetry_3
_geom_torsion_site_symmetry_4
_geom_torsion_publ_flag
O2 C2 C3 C4 23.1(3) . . . . ?
O4 C2 C3 C4 -158.70(19) . . . . ?
C2 C3 C4 O3 -28.8(3) . . . . ?
C2 C3 C4 O5 153.01(19) . . . . ?
O2 Nb2 O1 Nb1 118.0(3) . . . . ?
O3 Nb2 O1 Nb1 100.0(4) . . . . ?
Cl6 Nb2 O1 Nb1 -63.7(3) . . . . ?
Cl8 Nb2 O1 Nb1 -158.8(3) . . . . ?
Cl7 Nb2 O1 Nb1 33.5(3) . . . . ?
Cl5 Nb1 O1 Nb2 -84(3) . . . . ?
Cl2 Nb1 O1 Nb2 175.4(3) . . . . ?
Cl4 Nb1 O1 Nb2 -3.8(3) . . . . ?
Cl3 Nb1 O1 Nb2 84.7(3) . . . . ?
Cl1 Nb1 O1 Nb2 -93.6(3) . . . . ?
O4 C2 O2 Nb2 -169.96(14) . . . . ?
C3 C2 O2 Nb2 8.1(3) . . . . ?
O1 Nb2 O2 C2 160.6(2) . . . . ?
O3 Nb2 O2 C2 -22.97(19) . . . . ?
Cl6 Nb2 O2 C2 -10.2(4) . . . . ?
Cl8 Nb2 O2 C2 60.92(19) . . . . ?
Cl7 Nb2 O2 C2 -103.70(19) . . . . ?
O5 C4 O3 Nb2 -177.38(14) . . . . ?
C3 C4 O3 Nb2 4.6(3) . . . . ?
O1 Nb2 O3 C4 34.7(4) . . . . ?
O2 Nb2 O3 C4 16.31(19) . . . . ?
Cl6 Nb2 O3 C4 -161.36(19) . . . . ?
Cl8 Nb2 O3 C4 -68.08(19) . . . . ?
Cl7 Nb2 O3 C4 102.70(19) . . . . ?
O2 C2 O4 C1 0.7(3) . . . . ?
C3 C2 O4 C1 -177.55(19) . . . . ?
O3 C4 O5 C5 -1.1(3) . . . . ?
C3 C4 O5 C5 177.15(18) . . . . ?
